data_7218598
loop_
_publ_author_name
'Mondal, Chanchal'
'Sasmal, Anup Kumar'
'Yusuf, Seikh M.'
'Mukadam, Mayuresh'
'Pal, Jaya'
'Ganguly, Mainak'
'Pal, T.'

_publ_section_title
;
 Modified Hydrothermal Reaction (MHT) for CoV2O6.4H2O Nanowire formation
 and its transformation to CoV2O6.2H2O Single-crystal for
 antiferromagnetic ordering and spin-flop
;
_journal_name_full 'RSC Adv.'
_journal_paper_doi 10.1039/C4RA09976A
_journal_year 2014
_chemical_formula_moiety CoH4O8V2
_chemical_formula_sum 'Co H4 O8 V2'
_chemical_formula_weight 292.84
_chemical_melting_point ???
_chemical_name_common cobaltvanadate
_chemical_name_systematic
;
 ?
;
_space_group_IT_number 62
_symmetry_cell_setting orthorhombic
_symmetry_space_group_name_Hall '-P 2ac 2n'
_symmetry_space_group_name_H-M 'P n m a'
_atom_sites_solution_hydrogens geom
_atom_sites_solution_primary direct
_atom_sites_solution_secondary difmap
_audit_creation_method SHELXL-97
_cell_angle_alpha 90.00
_cell_angle_beta 90.00
_cell_angle_gamma 90.00
_cell_formula_units_Z 1
_cell_length_a 5.5647(2)
_cell_length_b 10.6870(5)
_cell_length_c 11.8501(5)
_cell_measurement_reflns_used 1060
_cell_measurement_temperature 293(2)
_cell_measurement_theta_max 31.26
_cell_measurement_theta_min 2.57
_cell_volume 704.72(5)
_computing_cell_refinement 'Apex 2, Bruker Kappa'
_computing_data_collection 'Apex 2, Bruker Kappa'
_computing_data_reduction 'Apex 2, Bruker Kappa'
_computing_structure_refinement 'SHELXL-97 (Sheldrick, 2008)'
_computing_structure_solution 'SHELXS-97 (Sheldrick, 1990)'
_diffrn_ambient_temperature 293(2)
_diffrn_measured_fraction_theta_full 0.942
_diffrn_measured_fraction_theta_max 0.942
_diffrn_measurement_device_type 'Bruker Kappa apex 2'
_diffrn_measurement_method 'Difference Vectors'
_diffrn_radiation_monochromator graphite
_diffrn_radiation_source 'fine-focus sealed tube'
_diffrn_radiation_type MoK\a
_diffrn_radiation_wavelength 0.71073
_diffrn_reflns_av_R_equivalents 0.0198
_diffrn_reflns_av_sigmaI/netI 0.0120
_diffrn_reflns_limit_h_max 8
_diffrn_reflns_limit_h_min -8
_diffrn_reflns_limit_k_max 15
_diffrn_reflns_limit_k_min -15
_diffrn_reflns_limit_l_max 16
_diffrn_reflns_limit_l_min -16
_diffrn_reflns_number 9392
_diffrn_reflns_theta_full 31.26
_diffrn_reflns_theta_max 31.26
_diffrn_reflns_theta_min 2.57
_exptl_absorpt_coefficient_mu 3.637
_exptl_absorpt_correction_T_max 0.997
_exptl_absorpt_correction_T_min 0.991
_exptl_absorpt_correction_type none
_exptl_crystal_density_diffrn 2.153
_exptl_crystal_density_method 'not measured'
_exptl_crystal_description rectangular-shaped
_exptl_crystal_F_000 442
_exptl_crystal_size_max 0.30
_exptl_crystal_size_mid 0.12
_exptl_crystal_size_min 0.05
_refine_diff_density_max 0.421
_refine_diff_density_min -0.299
_refine_diff_density_rms 0.071
_refine_ls_extinction_coef 0.0183(10)
_refine_ls_extinction_expression Fc^*^=kFc[1+0.001xFc^2^\l^3^/sin(2\q)]^-1/4^
_refine_ls_extinction_method SHELXL
_refine_ls_goodness_of_fit_ref 1.086
_refine_ls_hydrogen_treatment mixed
_refine_ls_matrix_type full
_refine_ls_number_parameters 66
_refine_ls_number_reflns 1137
_refine_ls_number_restraints 0
_refine_ls_restrained_S_all 1.086
_refine_ls_R_factor_all 0.0174
_refine_ls_R_factor_gt 0.0166
_refine_ls_shift/su_max 0.019
_refine_ls_shift/su_mean 0.003
_refine_ls_structure_factor_coef Fsqd
_refine_ls_weighting_details 'calc w=1/[\s^2^(Fo^2^)+(0.0249P)^2^+0.9946P] where P=(Fo^2^+2Fc^2^)/3'
_refine_ls_weighting_scheme calc
_refine_ls_wR_factor_gt 0.0513
_refine_ls_wR_factor_ref 0.0517
_reflns_number_gt 1108
_reflns_number_total 1137
_reflns_threshold_expression >2\s(I)
_cod_data_source_file c4ra09976a2.cif
_cod_data_source_block akb
_cod_depositor_comments
;
The following automatic conversions were performed:

'_symmetry_cell_setting' value 'Orthorhombic' changed to
'orthorhombic' according to
/usr/data/users/saulius/crontab/automatic-downloads/rss-feeds/RSC/lib/dictionaries/cif_core.dic
dictionary named 'cif_core.dic' version 2.4.2 from 2011-04-26.

Automatic conversion script
Id: cif_fix_values 2827 2014-09-09 07:05:25Z andrius 
;
_cod_original_sg_symbol_H-M Pnma
_cod_database_code 7218598

loop_
_symmetry_equiv_pos_as_xyz
'x, y, z'
'-x+1/2, -y, z+1/2'
'-x, y+1/2, -z'
'x+1/2, -y+1/2, -z+1/2'
'-x, -y, -z'
'x-1/2, y, -z-1/2'
'x, -y-1/2, z'
'-x-1/2, y-1/2, z-1/2'

loop_
_atom_site_label
_atom_site_type_symbol
_atom_site_fract_x
_atom_site_fract_y
_atom_site_fract_z
_atom_site_U_iso_or_equiv
_atom_site_adp_type
_atom_site_occupancy
_atom_site_symmetry_multiplicity
_atom_site_calc_flag
_atom_site_refinement_flags
V1 V 0.19520(5) 0.53106(2) 0.67394(2) 0.00854(9) Uani 1 1 d .
Co1 Co 0.01599(5) 0.2500 0.54016(2) 0.00973(10) Uani 1 2 d S
O3 O 0.1670(2) 0.38063(12) 0.64545(11) 0.0187(3) Uani 1 1 d .
O4 O 0.3404(3) 0.2500 0.44764(16) 0.0189(4) Uani 1 2 d S
O5 O -0.0002(2) 0.57087(13) 0.78963(11) 0.0167(2) Uani 1 1 d .
O6 O 0.1211(2) 0.61350(13) 0.56369(11) 0.0206(3) Uani 1 1 d .
O7 O -0.3022(4) 0.2500 0.63040(19) 0.0271(5) Uani 1 2 d S
H1 H 0.381(5) 0.309(3) 0.403(2) 0.040(8) Uiso 1 1 d .
H3 H -0.415(10) 0.2500 0.594(5) 0.055(15) Uiso 1 2 d S
H4 H -0.316(9) 0.2500 0.695(5) 0.058(16) Uiso 1 2 d S

loop_
_atom_site_aniso_label
_atom_site_aniso_U_11
_atom_site_aniso_U_22
_atom_site_aniso_U_33
_atom_site_aniso_U_23
_atom_site_aniso_U_13
_atom_site_aniso_U_12
V1 0.00925(14) 0.00807(14) 0.00830(13) 0.00042(8) -0.00125(8) -0.00043(8)
Co1 0.01218(15) 0.00870(15) 0.00832(15) 0.000 -0.00145(10) 0.000
O3 0.0258(6) 0.0112(5) 0.0191(6) -0.0037(5) -0.0054(5) -0.0012(5)
O4 0.0193(8) 0.0183(8) 0.0191(8) 0.000 0.0079(7) 0.000
O5 0.0119(5) 0.0215(6) 0.0169(5) -0.0045(5) 0.0030(4) -0.0034(4)
O6 0.0227(6) 0.0206(6) 0.0184(6) 0.0075(5) -0.0057(5) 0.0010(5)
O7 0.0163(9) 0.0481(14) 0.0170(9) 0.000 0.0022(7) 0.000

loop_
_atom_type_symbol
_atom_type_description
_atom_type_scat_dispersion_real
_atom_type_scat_dispersion_imag
_atom_type_scat_source
C C 0.0033 0.0016 'International Tables Vol C Tables 4.2.6.8 and 6.1.1.4'
H H 0.0000 0.0000 'International Tables Vol C Tables 4.2.6.8 and 6.1.1.4'
O O 0.0106 0.0060 'International Tables Vol C Tables 4.2.6.8 and 6.1.1.4'
V V 0.3005 0.5294 'International Tables Vol C Tables 4.2.6.8 and 6.1.1.4'
Co Co 0.3494 0.9721 'International Tables Vol C Tables 4.2.6.8 and 6.1.1.4'

loop_
_geom_angle_atom_site_label_1
_geom_angle_atom_site_label_2
_geom_angle_atom_site_label_3
_geom_angle
_geom_angle_site_symmetry_1
_geom_angle_site_symmetry_3
O6 V1 O3 109.80(7) . .
O6 V1 O5 107.63(7) . 6_657
O3 V1 O5 111.64(6) . 6_657
O6 V1 O5 109.27(7) . .
O3 V1 O5 109.18(7) . .
O5 V1 O5 109.28(4) 6_657 .
O3 Co1 O3 85.72(7) . 7_565
O3 Co1 O6 177.18(6) . 3_546
O3 Co1 O6 91.90(5) 7_565 3_546
O3 Co1 O6 91.90(5) . 5_566
O3 Co1 O6 177.18(6) 7_565 5_566
O6 Co1 O6 90.43(8) 3_546 5_566
O3 Co1 O7 92.07(6) . .
O3 Co1 O7 92.07(6) 7_565 .
O6 Co1 O7 89.53(6) 3_546 .
O6 Co1 O7 89.53(6) 5_566 .
O3 Co1 O4 88.03(6) . .
O3 Co1 O4 88.03(6) 7_565 .
O6 Co1 O4 90.37(5) 3_546 .
O6 Co1 O4 90.37(6) 5_566 .
O7 Co1 O4 179.87(9) . .
V1 O3 Co1 145.69(8) . .
V1 O5 V1 134.05(7) 6_557 .
V1 O6 Co1 163.36(9) . 5_566

loop_
_geom_bond_atom_site_label_1
_geom_bond_atom_site_label_2
_geom_bond_distance
_geom_bond_site_symmetry_2
V1 O6 1.6289(12) .
V1 O3 1.6501(13) .
V1 O5 1.8001(12) 6_657
V1 O5 1.8008(12) .
Co1 O3 2.0524(12) .
Co1 O3 2.0524(12) 7_565
Co1 O6 2.0553(13) 3_546
Co1 O6 2.0553(13) 5_566
Co1 O7 2.068(2) .
Co1 O4 2.1122(19) .
O5 V1 1.8001(12) 6_557
O6 Co1 2.0553(13) 5_566
